data_2228714
loop_
_publ_author_name
'Liu, Li'
'Shao, Ying'
'Shi, Jie-Ping'
'Hu, Hong-Wen'
'Lu, Guo-Yuan'

_publ_section_title
;
 2-[3-((<i>Z</i>)-2-{4-[Bis(2-chloroethyl)amino]phenyl}ethenyl)-5,5-dimethylcyclohex-2-en-1-ylidene]propanedinitrile
;
_journal_coeditor_code FL2317
_journal_issue 1
_journal_name_full 'Acta Crystallographica Section E'
_journal_page_first o124
_journal_paper_doi 10.1107/S1600536810051068
_journal_volume 67
_journal_year 2011
_chemical_formula_iupac 'C23 H25 Cl2 N3'
_chemical_formula_moiety 'C23 H25 Cl2 N3'
_chemical_formula_sum 'C23 H25 Cl2 N3'
_chemical_formula_weight 414.36
_chemical_melting_point 462(2)
_chemical_name_systematic
;
2-[3-((<i>Z</i>)-2-{4-[Bis(2-chloroethyl)amino]phenyl}ethenyl)-5,5-
dimethylcyclohex-2-en-1-ylidene]propanedinitrile
;
_space_group_IT_number 2
_symmetry_cell_setting triclinic
_symmetry_space_group_name_Hall '-P 1'
_symmetry_space_group_name_H-M 'P -1'
_atom_sites_solution_hydrogens geom
_atom_sites_solution_primary direct
_atom_sites_solution_secondary difmap
_audit_creation_method SHELXL-97
_cell_angle_alpha 70.052(6)
_cell_angle_beta 70.020(10)
_cell_angle_gamma 65.110(10)
_cell_formula_units_Z 2
_cell_length_a 9.106(7)
_cell_length_b 10.819(9)
_cell_length_c 13.325(4)
_cell_measurement_reflns_used 3172
_cell_measurement_temperature 295(2)
_cell_measurement_theta_max 28.337
_cell_measurement_theta_min 2.402
_cell_volume 1088.7(13)
_computing_cell_refinement 'SMART (Bruker, 2000)'
_computing_data_collection 'SMART (Bruker, 2000)'
_computing_data_reduction 'SAINT (Bruker, 2000)'
_computing_molecular_graphics 'SHELXTL (Sheldrick, 2008)'
_computing_publication_material 'SHELXTL (Sheldrick, 2008)'
_computing_structure_refinement 'SHELXL97 (Sheldrick, 2008)'
_computing_structure_solution 'SHELXS97 (Sheldrick, 2008)'
_diffrn_ambient_temperature 295(2)
_diffrn_measured_fraction_theta_full 0.965
_diffrn_measured_fraction_theta_max 0.965
_diffrn_measurement_device_type 'Bruker SMART CCD area-detector'
_diffrn_measurement_method 'phi and omega scans'
_diffrn_radiation_monochromator graphite
_diffrn_radiation_source 'fine-focus sealed tube'
_diffrn_radiation_type MoK\a
_diffrn_radiation_wavelength 0.71073
_diffrn_reflns_av_R_equivalents 0.1076
_diffrn_reflns_av_sigmaI/netI 0.0702
_diffrn_reflns_limit_h_max 9
_diffrn_reflns_limit_h_min -10
_diffrn_reflns_limit_k_max 12
_diffrn_reflns_limit_k_min -12
_diffrn_reflns_limit_l_max 15
_diffrn_reflns_limit_l_min -15
_diffrn_reflns_number 5376
_diffrn_reflns_theta_full 25.00
_diffrn_reflns_theta_max 25.00
_diffrn_reflns_theta_min 1.67
_exptl_absorpt_coefficient_mu 0.311
_exptl_absorpt_correction_T_max 0.9548
_exptl_absorpt_correction_T_min 0.9262
_exptl_absorpt_correction_type multi-scan
_exptl_absorpt_process_details '(SADABS; Bruker, 2000)'
_exptl_crystal_colour red
_exptl_crystal_density_diffrn 1.264
_exptl_crystal_density_method 'not measured'
_exptl_crystal_description block
_exptl_crystal_F_000 436
_exptl_crystal_size_max 0.25
_exptl_crystal_size_mid 0.20
_exptl_crystal_size_min 0.15
_refine_diff_density_max 0.395
_refine_diff_density_min -0.449
_refine_ls_extinction_method none
_refine_ls_goodness_of_fit_ref 1.084
_refine_ls_hydrogen_treatment constr
_refine_ls_matrix_type full
_refine_ls_number_parameters 253
_refine_ls_number_reflns 3695
_refine_ls_number_restraints 0
_refine_ls_restrained_S_all 1.084
_refine_ls_R_factor_all 0.0595
_refine_ls_R_factor_gt 0.0519
_refine_ls_shift/su_max 0.000
_refine_ls_shift/su_mean 0.000
_refine_ls_structure_factor_coef Fsqd
_refine_ls_weighting_details 'calc w=1/[\s^2^(Fo^2^)+(0.0923P)^2^+0.0577P] where P=(Fo^2^+2Fc^2^)/3'
_refine_ls_weighting_scheme calc
_refine_ls_wR_factor_gt 0.1427
_refine_ls_wR_factor_ref 0.1491
_reflns_number_gt 3130
_reflns_number_total 3695
_reflns_threshold_expression I>2sigma(I)
_cod_data_source_file fl2317.cif
_cod_data_source_block I
_cod_original_cell_volume 1088.8(13)
_cod_database_code 2228714
_cod_database_fobs_code 2228714

loop_
_symmetry_equiv_pos_as_xyz
'x, y, z'
'-x, -y, -z'

loop_
_atom_site_type_symbol
_atom_site_label
_atom_site_fract_x
_atom_site_fract_y
_atom_site_fract_z
_atom_site_U_iso_or_equiv
_atom_site_adp_type
_atom_site_calc_flag
_atom_site_refinement_flags
_atom_site_occupancy
_atom_site_disorder_assembly
_atom_site_disorder_group
Cl Cl1 0.94296(7) 0.45978(6) 0.17603(5) 0.0391(2) Uani d . 1 . .
Cl Cl2 1.69804(7) 0.19448(6) 0.30464(5) 0.0455(2) Uani d . 1 . .
N N1 1.2573(2) 0.45672(17) 0.23659(13) 0.0238(4) Uani d . 1 . .
C C6 0.8407(2) 0.95499(19) 0.75122(15) 0.0215(4) Uani d . 1 . .
H H6A 0.9244 0.8771 0.7786 0.026 Uiso calc R 1 . .
C C7 0.8134(2) 0.9638(2) 0.65538(15) 0.0208(4) Uani d . 1 . .
C C14 1.1692(2) 0.55189(19) 0.30229(15) 0.0216(4) Uani d . 1 . .
C C5 0.7456(2) 1.0609(2) 0.81253(15) 0.0210(4) Uani d . 1 . .
C C12 0.9649(2) 0.7739(2) 0.33495(16) 0.0231(4) Uani d . 1 . .
H H12A 0.8866 0.8586 0.3097 0.028 Uiso calc R 1 . .
C C10 0.9014(2) 0.8540(2) 0.50045(16) 0.0224(4) Uani d . 1 . .
H H10A 0.8225 0.9330 0.4692 0.027 Uiso calc R 1 . .
C C16 1.1131(2) 0.6197(2) 0.47076(16) 0.0229(4) Uani d . 1 . .
H H16A 1.1352 0.5974 0.5392 0.027 Uiso calc R 1 . .
C C11 0.9938(2) 0.7485(2) 0.43735(15) 0.0215(4) Uani d . 1 . .
C C9 0.9138(2) 0.8536(2) 0.59796(16) 0.0222(4) Uani d . 1 . .
H H9A 0.9928 0.7767 0.6308 0.027 Uiso calc R 1 . .
C C13 1.0470(2) 0.6794(2) 0.26958(15) 0.0231(4) Uani d . 1 . .
H H13 1.0211 0.7003 0.2026 0.028 Uiso calc R 1 . .
C C21 0.7696(2) 1.0458(2) 0.91198(16) 0.0240(4) Uani d . 1 . .
C C23 0.6733(3) 1.1514(2) 0.97320(16) 0.0281(5) Uani d . 1 . .
C C15 1.1987(2) 0.5248(2) 0.40534(16) 0.0229(4) Uani d . 1 . .
H H15A 1.2781 0.4407 0.4302 0.028 Uiso calc R 1 . .
C C4 0.6212(2) 1.1924(2) 0.76371(16) 0.0238(4) Uani d . 1 . .
H H4A 0.6762 1.2596 0.7189 0.029 Uiso calc R 1 . .
H H4B 0.5353 1.2329 0.8223 0.029 Uiso calc R 1 . .
C C19 1.3873(2) 0.3277(2) 0.27018(16) 0.0241(4) Uani d . 1 . .
H H19A 1.4040 0.2599 0.2312 0.029 Uiso calc R 1 . .
H H19B 1.3531 0.2894 0.3481 0.029 Uiso calc R 1 . .
N N3 0.5935(3) 1.2370(2) 1.02102(15) 0.0399(5) Uani d . 1 . .
C C8 0.6800(2) 1.0893(2) 0.60875(16) 0.0252(4) Uani d . 1 . .
H H8A 0.6307 1.0594 0.5713 0.030 Uiso calc R 1 . .
H H8B 0.7312 1.1548 0.5544 0.030 Uiso calc R 1 . .
C C3 0.5410(2) 1.1659(2) 0.69367(16) 0.0236(4) Uani d . 1 . .
C C17 1.2492(3) 0.4899(2) 0.12292(16) 0.0261(5) Uani d . 1 . .
H H17A 1.3614 0.4675 0.0772 0.031 Uiso calc R 1 . .
H H17B 1.1921 0.5898 0.1000 0.031 Uiso calc R 1 . .
C C18 1.1606(3) 0.4119(2) 0.10506(18) 0.0323(5) Uani d . 1 . .
H H18A 1.2152 0.3121 0.1304 0.039 Uiso calc R 1 . .
H H18B 1.1691 0.4308 0.0271 0.039 Uiso calc R 1 . .
N N2 0.9835(3) 0.8257(2) 0.99930(16) 0.0436(5) Uani d . 1 . .
C C22 0.8897(3) 0.9239(2) 0.96049(16) 0.0290(5) Uani d . 1 . .
C C20 1.5502(2) 0.3513(2) 0.24686(18) 0.0286(5) Uani d . 1 . .
H H20A 1.5316 0.4267 0.2785 0.034 Uiso calc R 1 . .
H H20B 1.5926 0.3778 0.1682 0.034 Uiso calc R 1 . .
C C1 0.4348(3) 1.3060(2) 0.63482(18) 0.0342(5) Uani d . 1 . .
H H1A 0.5036 1.3608 0.5891 0.051 Uiso calc R 1 . .
H H1B 0.3498 1.3553 0.6880 0.051 Uiso calc R 1 . .
H H1C 0.3839 1.2901 0.5902 0.051 Uiso calc R 1 . .
C C2 0.4306(3) 1.0779(2) 0.76748(19) 0.0338(5) Uani d . 1 . .
H H2A 0.3449 1.1278 0.8200 0.051 Uiso calc R 1 . .
H H2B 0.4975 0.9902 0.8053 0.051 Uiso calc R 1 . .
H H2C 0.3807 1.0607 0.7231 0.051 Uiso calc R 1 . .

loop_
_atom_site_aniso_label
_atom_site_aniso_U_11
_atom_site_aniso_U_22
_atom_site_aniso_U_33
_atom_site_aniso_U_12
_atom_site_aniso_U_13
_atom_site_aniso_U_23
Cl1 0.0324(3) 0.0429(4) 0.0442(4) -0.0126(3) -0.0161(3) -0.0062(3)
Cl2 0.0276(3) 0.0419(4) 0.0561(4) -0.0014(3) -0.0205(3) -0.0012(3)
N1 0.0230(9) 0.0203(8) 0.0260(9) -0.0007(7) -0.0093(7) -0.0077(7)
C6 0.0148(9) 0.0188(9) 0.0262(10) -0.0013(8) -0.0050(8) -0.0051(8)
C7 0.0155(9) 0.0237(10) 0.0215(10) -0.0078(8) -0.0010(8) -0.0052(8)
C14 0.0192(10) 0.0201(10) 0.0264(11) -0.0076(8) -0.0039(8) -0.0066(8)
C5 0.0155(9) 0.0218(10) 0.0230(10) -0.0066(8) -0.0007(8) -0.0054(8)
C12 0.0176(9) 0.0205(10) 0.0306(11) -0.0027(8) -0.0090(8) -0.0068(8)
C10 0.0168(9) 0.0211(10) 0.0279(11) -0.0054(8) -0.0036(8) -0.0069(8)
C16 0.0228(10) 0.0234(10) 0.0207(10) -0.0066(8) -0.0051(8) -0.0048(8)
C11 0.0166(9) 0.0226(10) 0.0245(10) -0.0068(8) -0.0030(8) -0.0062(8)
C9 0.0144(9) 0.0228(10) 0.0251(10) -0.0034(8) -0.0035(8) -0.0055(8)
C13 0.0203(10) 0.0258(10) 0.0229(10) -0.0040(8) -0.0089(8) -0.0066(8)
C21 0.0236(10) 0.0220(10) 0.0227(10) -0.0050(8) -0.0049(8) -0.0049(8)
C23 0.0296(11) 0.0281(11) 0.0225(10) -0.0079(9) -0.0051(9) -0.0048(9)
C15 0.0199(10) 0.0184(10) 0.0255(10) -0.0037(8) -0.0084(8) 0.0002(8)
C4 0.0214(10) 0.0216(10) 0.0242(10) -0.0032(8) -0.0037(8) -0.0072(8)
C19 0.0236(10) 0.0188(10) 0.0275(10) -0.0040(8) -0.0065(8) -0.0064(8)
N3 0.0463(12) 0.0337(11) 0.0319(10) -0.0050(9) -0.0035(9) -0.0153(9)
C8 0.0226(10) 0.0261(10) 0.0257(10) -0.0040(9) -0.0081(8) -0.0076(8)
C3 0.0169(9) 0.0238(10) 0.0255(10) -0.0028(8) -0.0058(8) -0.0047(8)
C17 0.0270(10) 0.0221(10) 0.0248(10) -0.0039(9) -0.0059(9) -0.0060(8)
C18 0.0338(12) 0.0320(11) 0.0313(11) -0.0044(10) -0.0137(10) -0.0105(9)
N2 0.0468(12) 0.0374(11) 0.0357(11) 0.0032(10) -0.0214(10) -0.0062(9)
C22 0.0338(12) 0.0310(12) 0.0206(10) -0.0080(10) -0.0058(9) -0.0085(9)
C20 0.0230(10) 0.0258(11) 0.0326(11) -0.0032(9) -0.0097(9) -0.0048(9)
C1 0.0275(11) 0.0303(12) 0.0360(12) 0.0020(9) -0.0116(10) -0.0081(10)
C2 0.0190(10) 0.0352(12) 0.0431(13) -0.0079(9) -0.0035(9) -0.0097(10)

loop_
_atom_type_symbol
_atom_type_description
_atom_type_scat_dispersion_real
_atom_type_scat_dispersion_imag
_atom_type_scat_source
C C 0.0033 0.0016 'International Tables Vol C Tables 4.2.6.8 and 6.1.1.4'
H H 0.0000 0.0000 'International Tables Vol C Tables 4.2.6.8 and 6.1.1.4'
N N 0.0061 0.0033 'International Tables Vol C Tables 4.2.6.8 and 6.1.1.4'
Cl Cl 0.1484 0.1585 'International Tables Vol C Tables 4.2.6.8 and 6.1.1.4'

loop_
_geom_angle_atom_site_label_1
_geom_angle_atom_site_label_2
_geom_angle_atom_site_label_3
_geom_angle_site_symmetry_1
_geom_angle_site_symmetry_3
_geom_angle
_geom_angle_publ_flag
C14 N1 C19 . . 121.33(16) ?
C14 N1 C17 . . 122.58(16) ?
C19 N1 C17 . . 115.10(15) ?
C7 C6 C5 . . 122.55(17) ?
C7 C6 H6A . . 118.7 ?
C5 C6 H6A . . 118.7 ?
C6 C7 C9 . . 119.65(17) ?
C6 C7 C8 . . 119.76(17) ?
C9 C7 C8 . . 120.58(16) ?
N1 C14 C15 . . 121.12(17) ?
N1 C14 C13 . . 122.14(17) ?
C15 C14 C13 . . 116.74(17) ?
C21 C5 C6 . . 121.30(18) ?
C21 C5 C4 . . 119.90(17) ?
C6 C5 C4 . . 118.78(16) ?
C13 C12 C11 . . 122.83(18) ?
C13 C12 H12A . . 118.6 ?
C11 C12 H12A . . 118.6 ?
C9 C10 C11 . . 128.83(18) ?
C9 C10 H10A . . 115.6 ?
C11 C10 H10A . . 115.6 ?
C15 C16 C11 . . 121.91(18) ?
C15 C16 H16A . . 119.0 ?
C11 C16 H16A . . 119.0 ?
C12 C11 C16 . . 115.97(17) ?
C12 C11 C10 . . 118.97(17) ?
C16 C11 C10 . . 125.06(17) ?
C10 C9 C7 . . 124.63(18) ?
C10 C9 H9A . . 117.7 ?
C7 C9 H9A . . 117.7 ?
C12 C13 C14 . . 120.96(17) ?
C12 C13 H13 . . 119.5 ?
C14 C13 H13 . . 119.5 ?
C5 C21 C22 . . 121.90(18) ?
C5 C21 C23 . . 121.02(18) ?
C22 C21 C23 . . 117.08(17) ?
N3 C23 C21 . . 178.5(2) ?
C16 C15 C14 . . 121.56(17) ?
C16 C15 H15A . . 119.2 ?
C14 C15 H15A . . 119.2 ?
C5 C4 C3 . . 112.19(16) ?
C5 C4 H4A . . 109.2 ?
C3 C4 H4A . . 109.2 ?
C5 C4 H4B . . 109.2 ?
C3 C4 H4B . . 109.2 ?
H4A C4 H4B . . 107.9 ?
N1 C19 C20 . . 111.41(16) ?
N1 C19 H19A . . 109.3 ?
C20 C19 H19A . . 109.3 ?
N1 C19 H19B . . 109.3 ?
C20 C19 H19B . . 109.3 ?
H19A C19 H19B . . 108.0 ?
C7 C8 C3 . . 114.66(16) ?
C7 C8 H8A . . 108.6 ?
C3 C8 H8A . . 108.6 ?
C7 C8 H8B . . 108.6 ?
C3 C8 H8B . . 108.6 ?
H8A C8 H8B . . 107.6 ?
C4 C3 C1 . . 108.99(17) ?
C4 C3 C8 . . 108.14(16) ?
C1 C3 C8 . . 109.44(16) ?
C4 C3 C2 . . 109.59(17) ?
C1 C3 C2 . . 109.60(17) ?
C8 C3 C2 . . 111.03(17) ?
N1 C17 C18 . . 112.94(17) ?
N1 C17 H17A . . 109.0 ?
C18 C17 H17A . . 109.0 ?
N1 C17 H17B . . 109.0 ?
C18 C17 H17B . . 109.0 ?
H17A C17 H17B . . 107.8 ?
C17 C18 Cl1 . . 112.66(15) ?
C17 C18 H18A . . 109.1 ?
Cl1 C18 H18A . . 109.1 ?
C17 C18 H18B . . 109.1 ?
Cl1 C18 H18B . . 109.1 ?
H18A C18 H18B . . 107.8 ?
N2 C22 C21 . . 178.7(2) ?
C19 C20 Cl2 . . 109.49(15) ?
C19 C20 H20A . . 109.8 ?
Cl2 C20 H20A . . 109.8 ?
C19 C20 H20B . . 109.8 ?
Cl2 C20 H20B . . 109.8 ?
H20A C20 H20B . . 108.2 ?
C3 C1 H1A . . 109.5 ?
C3 C1 H1B . . 109.5 ?
H1A C1 H1B . . 109.5 ?
C3 C1 H1C . . 109.5 ?
H1A C1 H1C . . 109.5 ?
H1B C1 H1C . . 109.5 ?
C3 C2 H2A . . 109.5 ?
C3 C2 H2B . . 109.5 ?
H2A C2 H2B . . 109.5 ?
C3 C2 H2C . . 109.5 ?
H2A C2 H2C . . 109.5 ?
H2B C2 H2C . . 109.5 ?

loop_
_geom_bond_atom_site_label_1
_geom_bond_atom_site_label_2
_geom_bond_site_symmetry_2
_geom_bond_distance
_geom_bond_publ_flag
Cl1 C18 . 1.811(3) ?
Cl2 C20 . 1.783(2) ?
N1 C14 . 1.382(3) ?
N1 C19 . 1.448(2) ?
N1 C17 . 1.453(2) ?
C6 C7 . 1.347(3) ?
C6 C5 . 1.432(3) ?
C6 H6A . 0.9300 ?
C7 C9 . 1.438(3) ?
C7 C8 . 1.503(3) ?
C14 C15 . 1.398(3) ?
C14 C13 . 1.400(3) ?
C5 C21 . 1.360(3) ?
C5 C4 . 1.499(3) ?
C12 C13 . 1.372(3) ?
C12 C11 . 1.391(3) ?
C12 H12A . 0.9300 ?
C10 C9 . 1.340(3) ?
C10 C11 . 1.442(3) ?
C10 H10A . 0.9300 ?
C16 C15 . 1.376(3) ?
C16 C11 . 1.398(3) ?
C16 H16A . 0.9300 ?
C9 H9A . 0.9300 ?
C13 H13 . 0.9300 ?
C21 C22 . 1.428(3) ?
C21 C23 . 1.430(3) ?
C23 N3 . 1.146(3) ?
C15 H15A . 0.9300 ?
C4 C3 . 1.520(3) ?
C4 H4A . 0.9700 ?
C4 H4B . 0.9700 ?
C19 C20 . 1.520(3) ?
C19 H19A . 0.9700 ?
C19 H19B . 0.9700 ?
C8 C3 . 1.532(3) ?
C8 H8A . 0.9700 ?
C8 H8B . 0.9700 ?
C3 C1 . 1.523(3) ?
C3 C2 . 1.542(3) ?
C17 C18 . 1.504(3) ?
C17 H17A . 0.9700 ?
C17 H17B . 0.9700 ?
C18 H18A . 0.9700 ?
C18 H18B . 0.9700 ?
N2 C22 . 1.135(3) ?
C20 H20A . 0.9700 ?
C20 H20B . 0.9700 ?
C1 H1A . 0.9600 ?
C1 H1B . 0.9600 ?
C1 H1C . 0.9600 ?
C2 H2A . 0.9600 ?
C2 H2B . 0.9600 ?
C2 H2C . 0.9600 ?

loop_
_geom_hbond_atom_site_label_D
_geom_hbond_atom_site_label_H
_geom_hbond_atom_site_label_A
_geom_hbond_site_symmetry_A
_geom_hbond_distance_DH
_geom_hbond_distance_HA
_geom_hbond_distance_DA
_geom_hbond_angle_DHA
_geom_hbond_publ_flag
C18 H18B Cl1B 2_765 0.97 2.91 3.822(2) 158 yes
C4 H4A Cg1 2_776 0.97 2.55 3.459(2) 156 yes

loop_
_geom_torsion_atom_site_label_1
_geom_torsion_atom_site_label_2
_geom_torsion_atom_site_label_3
_geom_torsion_atom_site_label_4
_geom_torsion_site_symmetry_1
_geom_torsion_site_symmetry_2
_geom_torsion_site_symmetry_3
_geom_torsion_site_symmetry_4
_geom_torsion
_geom_torsion_publ_flag
C5 C6 C7 C9 . . . . 179.91(16) ?
C5 C6 C7 C8 . . . . 0.6(3) ?
C19 N1 C14 C15 . . . . -2.1(3) ?
C17 N1 C14 C15 . . . . -170.09(17) ?
C19 N1 C14 C13 . . . . 177.77(17) ?
C17 N1 C14 C13 . . . . 9.8(3) ?
C7 C6 C5 C21 . . . . 176.34(18) ?
C7 C6 C5 C4 . . . . -5.5(3) ?
C13 C12 C11 C16 . . . . 0.1(3) ?
C13 C12 C11 C10 . . . . -179.90(17) ?
C15 C16 C11 C12 . . . . 1.1(3) ?
C15 C16 C11 C10 . . . . -178.87(18) ?
C9 C10 C11 C12 . . . . -177.25(19) ?
C9 C10 C11 C16 . . . . 2.7(3) ?
C11 C10 C9 C7 . . . . -179.01(17) ?
C6 C7 C9 C10 . . . . -177.52(18) ?
C8 C7 C9 C10 . . . . 1.8(3) ?
C11 C12 C13 C14 . . . . -1.7(3) ?
N1 C14 C13 C12 . . . . -177.95(18) ?
C15 C14 C13 C12 . . . . 1.9(3) ?
C6 C5 C21 C22 . . . . -0.2(3) ?
C4 C5 C21 C22 . . . . -178.39(18) ?
C6 C5 C21 C23 . . . . -179.48(17) ?
C4 C5 C21 C23 . . . . 2.4(3) ?
C11 C16 C15 C14 . . . . -0.8(3) ?
N1 C14 C15 C16 . . . . 179.16(17) ?
C13 C14 C15 C16 . . . . -0.7(3) ?
C21 C5 C4 C3 . . . . -148.39(18) ?
C6 C5 C4 C3 . . . . 33.4(2) ?
C14 N1 C19 C20 . . . . -81.3(2) ?
C17 N1 C19 C20 . . . . 87.5(2) ?
C6 C7 C8 C3 . . . . -24.2(3) ?
C9 C7 C8 C3 . . . . 156.51(17) ?
C5 C4 C3 C1 . . . . -172.37(16) ?
C5 C4 C3 C8 . . . . -53.5(2) ?
C5 C4 C3 C2 . . . . 67.7(2) ?
C7 C8 C3 C4 . . . . 49.7(2) ?
C7 C8 C3 C1 . . . . 168.33(16) ?
C7 C8 C3 C2 . . . . -70.5(2) ?
C14 N1 C17 C18 . . . . -110.7(2) ?
C19 N1 C17 C18 . . . . 80.6(2) ?
N1 C17 C18 Cl1 . . . . 64.6(2) ?
N1 C19 C20 Cl2 . . . . 172.98(13) ?

loop_
_cod_related_entry_id
_cod_related_entry_database
_cod_related_entry_code
1 ChemSpider 30656415
